data_2215855
loop_
_publ_author_name
'Alain Meli Lannang'
'Shazia Anjum'
'Jean Gustave Tangmouo'
'Karsten Krohn'
'M. Iqbal Choudhary'

_publ_section_title
;
 Conessine isolated from <i>Holarrhena floribunda</i>
;
_journal_coeditor_code CS2048
_journal_issue 11
_journal_name_full 'Acta Crystallographica Section E'
_journal_page_first o4398
_journal_page_last o4398
_journal_paper_doi 10.1107/S1600536807051215
_journal_volume 63
_journal_year 2007
_chemical_formula_iupac 'C24 H40 N2'
_chemical_formula_moiety 'C24 H40 N2'
_chemical_formula_sum 'C24 H40 N2'
_chemical_formula_weight 356.58
_chemical_melting_point 398
_chemical_name_common Conessine
_chemical_name_systematic
;
conessine
;
_space_group_IT_number 19
_symmetry_cell_setting orthorhombic
_symmetry_space_group_name_Hall 'P 2ac 2ab'
_symmetry_space_group_name_H-M 'P 21 21 21'
_atom_sites_solution_hydrogens geom
_atom_sites_solution_primary direct
_atom_sites_solution_secondary difmap
_audit_creation_method SHELXL-97
_cell_angle_alpha 90.00
_cell_angle_beta 90.00
_cell_angle_gamma 90.00
_cell_formula_units_Z 4
_cell_length_a 10.4321(5)
_cell_length_b 10.5977(5)
_cell_length_c 19.0145(9)
_cell_measurement_reflns_used 5789
_cell_measurement_temperature 173(2)
_cell_measurement_theta_max 28.29
_cell_measurement_theta_min 2.20
_cell_volume 2102.17(17)
_computing_cell_refinement 'SAINT (Siemens, 1996)'
_computing_data_collection 'SMART (Siemens, 1996)'
_computing_data_reduction 'SAINT (Siemens, 1996)'
_computing_molecular_graphics 'SHELXTL (Sheldrick, 1997)'
_computing_publication_material
;
SHELXTL (Sheldrick, 1997), PARST (Nardelli, 1995) and PLATON
(Spek, 2003)
;
_computing_structure_refinement 'SHELXTL (Sheldrick, 1997)'
_computing_structure_solution 'SHELXTL (Sheldrick, 1997)'
_diffrn_ambient_temperature 173(2)
_diffrn_detector_area_resol_mean 8.33
_diffrn_measured_fraction_theta_full 1.000
_diffrn_measured_fraction_theta_max 1.000
_diffrn_measurement_device_type
;
Bruker SMART CCD area-detector
;
_diffrn_measurement_method \w
_diffrn_radiation_monochromator graphite
_diffrn_radiation_source 'fine-focus sealed tube'
_diffrn_radiation_type MoK\a
_diffrn_radiation_wavelength 0.71073
_diffrn_reflns_av_R_equivalents 0.0340
_diffrn_reflns_av_sigmaI/netI 0.0246
_diffrn_reflns_limit_h_max 13
_diffrn_reflns_limit_h_min -13
_diffrn_reflns_limit_k_max 14
_diffrn_reflns_limit_k_min -13
_diffrn_reflns_limit_l_max 18
_diffrn_reflns_limit_l_min -25
_diffrn_reflns_number 14775
_diffrn_reflns_theta_full 28.30
_diffrn_reflns_theta_max 28.30
_diffrn_reflns_theta_min 2.14
_diffrn_standards_decay_% 0
_diffrn_standards_interval_count 0
_diffrn_standards_number 0
_exptl_absorpt_coefficient_mu 0.065
_exptl_absorpt_correction_T_max 0.9929
_exptl_absorpt_correction_T_min 0.9715
_exptl_absorpt_correction_type multi-scan
_exptl_absorpt_process_details '(SADABS; Sheldrick, 1996)'
_exptl_crystal_colour Colorless
_exptl_crystal_density_diffrn 1.127
_exptl_crystal_density_method 'not measured'
_exptl_crystal_description Block
_exptl_crystal_F_000 792
_exptl_crystal_size_max 0.45
_exptl_crystal_size_mid 0.19
_exptl_crystal_size_min 0.11
_refine_diff_density_max 0.398
_refine_diff_density_min -0.178
_refine_ls_extinction_method none
_refine_ls_goodness_of_fit_ref 1.060
_refine_ls_hydrogen_treatment constr
_refine_ls_matrix_type full
_refine_ls_number_parameters 240
_refine_ls_number_reflns 2955
_refine_ls_number_restraints 0
_refine_ls_restrained_S_all 1.060
_refine_ls_R_factor_all 0.0515
_refine_ls_R_factor_gt 0.0478
_refine_ls_shift/su_max 0.000
_refine_ls_shift/su_mean 0.000
_refine_ls_structure_factor_coef Fsqd
_refine_ls_weighting_details 'calc w=1/[\s^2^(Fo^2^)+(0.0717P)^2^+0.5901P] where P=(Fo^2^+2Fc^2^)/3'
_refine_ls_weighting_scheme calc
_refine_ls_wR_factor_gt 0.1158
_refine_ls_wR_factor_ref 0.1185
_reflns_number_gt 2776
_reflns_number_total 2955
_reflns_threshold_expression I>2\s(I)
_cod_data_source_file cs2048.cif
_cod_data_source_block I
_cod_depositor_comments
;
The following automatic conversions were performed:
'_symmetry_cell_setting' value 'Orthorhombic' changed to 'orthorhombic'
according to '/home/saulius/struct/CIF-dictionaries/cif_core.dic'
dictionary named 'cif_core.dic' version 2.4.1 from 2010-06-29.

Automatic conversion script
Id: cif_fix_enum 1527 2010-12-29 10:47:43Z saulius 

The following automatic conversions were performed:

'_symmetry_cell_setting' value 'Orthorhombic' changed to
'orthorhombic' according to
/home/saulius/struct/CIF-dictionaries/cif_core.dic dictionary named
'cif_core.dic' version 2.4.1 from 2010-06-29.

Automatic conversion script
Id: cif_fix_values 1715 2011-07-08 13:25:40Z adriana 
;
_cod_database_code 2215855
_cod_database_fobs_code 2215855

loop_
_symmetry_equiv_pos_as_xyz
'x, y, z'
'-x+1/2, -y, z+1/2'
'-x, y+1/2, -z+1/2'
'x+1/2, -y+1/2, -z'

loop_
_atom_site_type_symbol
_atom_site_label
_atom_site_fract_x
_atom_site_fract_y
_atom_site_fract_z
_atom_site_U_iso_or_equiv
_atom_site_adp_type
_atom_site_calc_flag
_atom_site_refinement_flags
_atom_site_occupancy
N N1 0.33771(18) 0.85002(16) 0.75323(9) 0.0165(4) Uani d . 1
N N2 0.30144(17) 1.59443(16) 0.37967(9) 0.0146(4) Uani d . 1
C C1 0.4697(2) 1.12294(19) 0.64348(12) 0.0163(4) Uani d . 1
H H1A 0.5446 1.1282 0.6134 0.020 Uiso calc R 1
H H1B 0.4834 1.1795 0.6829 0.020 Uiso calc R 1
C C2 0.4587(2) 0.98782(19) 0.67155(11) 0.0169(4) Uani d . 1
H H2A 0.4518 0.9294 0.6324 0.020 Uiso calc R 1
H H2B 0.5353 0.9666 0.6980 0.020 Uiso calc R 1
C C3 0.3417(2) 0.97494(19) 0.71873(10) 0.0149(4) Uani d . 1
H H3A 0.3506 1.0379 0.7561 0.018 Uiso calc R 1
C C4 0.22080(19) 1.01018(19) 0.67649(10) 0.0138(4) Uani d . 1
H H4A 0.2079 0.9485 0.6395 0.017 Uiso calc R 1
H H4B 0.1468 1.0073 0.7073 0.017 Uiso calc R 1
C C5 0.23053(19) 1.14076(18) 0.64399(10) 0.0118(4) Uani d . 1
C C6 0.13639(18) 1.22437(18) 0.65267(10) 0.0122(4) Uani d . 1
H H6A 0.0674 1.2007 0.6807 0.015 Uiso calc R 1
C C7 0.13313(19) 1.35374(18) 0.62063(10) 0.0129(4) Uani d . 1
H H7A 0.1442 1.4160 0.6575 0.016 Uiso calc R 1
H H7B 0.0497 1.3674 0.5995 0.016 Uiso calc R 1
C C8 0.23672(18) 1.37331(17) 0.56477(9) 0.0105(4) Uani d . 1
H H8A 0.2098 1.3321 0.5210 0.013 Uiso calc R 1
C C9 0.36390(18) 1.31410(17) 0.58981(10) 0.0109(4) Uani d . 1
H H9A 0.3820 1.3510 0.6360 0.013 Uiso calc R 1
C C10 0.35160(19) 1.16911(17) 0.60156(10) 0.0119(4) Uani d . 1
C C11 0.47783(19) 1.35004(18) 0.54206(11) 0.0148(4) Uani d . 1
H H11A 0.5564 1.3192 0.5632 0.018 Uiso calc R 1
H H11B 0.4678 1.3083 0.4970 0.018 Uiso calc R 1
C C12 0.49036(19) 1.49317(19) 0.52965(11) 0.0155(4) Uani d . 1
H H12A 0.5080 1.5356 0.5738 0.019 Uiso calc R 1
H H12B 0.5608 1.5098 0.4977 0.019 Uiso calc R 1
C C13 0.36558(19) 1.54292(17) 0.49836(10) 0.0115(4) Uani d . 1
C C14 0.25743(18) 1.51380(18) 0.55081(10) 0.0109(4) Uani d . 1
H H14A 0.2845 1.5504 0.5958 0.013 Uiso calc R 1
C C15 0.14650(19) 1.59521(18) 0.52506(11) 0.0140(4) Uani d . 1
H H15A 0.0811 1.6044 0.5609 0.017 Uiso calc R 1
H H15B 0.1081 1.5605 0.4828 0.017 Uiso calc R 1
C C16 0.2138(2) 1.72121(18) 0.51012(10) 0.0155(4) Uani d . 1
H H16A 0.2158 1.7729 0.5522 0.019 Uiso calc R 1
H H16B 0.1690 1.7671 0.4735 0.019 Uiso calc R 1
C C17 0.3527(2) 1.68821(17) 0.48602(10) 0.0128(4) Uani d . 1
H H17A 0.4168 1.7355 0.5129 0.015 Uiso calc R 1
C C18 0.37303(19) 1.70307(19) 0.40682(10) 0.0138(4) Uani d . 1
H H18A 0.4642 1.6907 0.3965 0.017 Uiso calc R 1
C C19 0.3209(2) 1.5710(2) 0.30505(11) 0.0195(4) Uani d . 1
H H19A 0.2854 1.6395 0.2783 0.029 Uiso calc R 1
H H19B 0.2792 1.4938 0.2920 0.029 Uiso calc R 1
H H19C 0.4110 1.5644 0.2955 0.029 Uiso calc R 1
C C20 0.3438(2) 1.48859(18) 0.42341(10) 0.0148(4) Uani d . 1
H H20A 0.4227 1.4530 0.4051 0.018 Uiso calc R 1
H H20B 0.2790 1.4230 0.4244 0.018 Uiso calc R 1
C C21 0.3299(2) 1.82678(19) 0.37369(11) 0.0194(4) Uani d . 1
H H21A 0.3655 1.8339 0.3273 0.029 Uiso calc R 1
H H21B 0.3589 1.8961 0.4020 0.029 Uiso calc R 1
H H21C 0.2380 1.8284 0.3708 0.029 Uiso calc R 1
C C22 0.3436(2) 1.09705(18) 0.53084(10) 0.0159(4) Uani d . 1
H H22A 0.3255 1.0097 0.5397 0.024 Uiso calc R 1
H H22B 0.4239 1.1042 0.5064 0.024 Uiso calc R 1
H H22C 0.2765 1.1326 0.5025 0.024 Uiso calc R 1
C C23 0.2463(2) 0.8454(2) 0.81097(12) 0.0235(5) Uani d . 1
H H23A 0.2558 0.7671 0.8359 0.035 Uiso calc R 1
H H23B 0.1607 0.8515 0.7927 0.035 Uiso calc R 1
H H23C 0.2619 0.9144 0.8425 0.035 Uiso calc R 1
C C24 0.3179(2) 0.7438(2) 0.70574(12) 0.0231(5) Uani d . 1
H H24A 0.3292 0.6662 0.7310 0.035 Uiso calc R 1
H H24B 0.3788 0.7480 0.6680 0.035 Uiso calc R 1
H H24C 0.2326 0.7473 0.6869 0.035 Uiso calc R 1

loop_
_atom_site_aniso_label
_atom_site_aniso_U_11
_atom_site_aniso_U_22
_atom_site_aniso_U_33
_atom_site_aniso_U_12
_atom_site_aniso_U_13
_atom_site_aniso_U_23
N1 0.0241(9) 0.0107(8) 0.0146(7) 0.0005(7) -0.0013(7) 0.0028(6)
N2 0.0175(8) 0.0135(8) 0.0128(7) -0.0010(7) 0.0006(7) 0.0000(6)
C1 0.0122(9) 0.0128(9) 0.0238(10) 0.0003(7) -0.0027(8) 0.0044(8)
C2 0.0142(9) 0.0121(9) 0.0243(10) 0.0019(8) -0.0020(8) 0.0046(8)
C3 0.0191(10) 0.0097(8) 0.0159(8) -0.0008(8) -0.0016(8) 0.0012(7)
C4 0.0130(9) 0.0120(9) 0.0164(9) -0.0017(7) 0.0002(7) 0.0008(7)
C5 0.0125(8) 0.0117(8) 0.0111(8) -0.0021(7) -0.0010(7) -0.0006(7)
C6 0.0114(8) 0.0143(9) 0.0110(8) -0.0009(7) 0.0005(7) 0.0016(7)
C7 0.0131(9) 0.0108(8) 0.0148(8) 0.0026(7) 0.0004(7) 0.0026(7)
C8 0.0116(8) 0.0099(8) 0.0099(8) 0.0006(7) 0.0001(7) -0.0005(6)
C9 0.0123(8) 0.0073(8) 0.0129(8) -0.0007(7) -0.0016(7) -0.0005(7)
C10 0.0123(8) 0.0090(8) 0.0142(8) -0.0001(7) -0.0002(7) -0.0002(7)
C11 0.0100(8) 0.0114(9) 0.0230(10) 0.0016(7) 0.0037(7) 0.0041(8)
C12 0.0138(9) 0.0107(9) 0.0219(10) -0.0020(7) -0.0002(8) 0.0041(8)
C13 0.0128(9) 0.0074(8) 0.0142(8) -0.0006(7) 0.0008(7) 0.0013(7)
C14 0.0126(8) 0.0086(8) 0.0114(8) 0.0011(7) -0.0007(7) -0.0014(7)
C15 0.0137(9) 0.0118(8) 0.0164(8) 0.0035(8) 0.0017(8) 0.0004(7)
C16 0.0195(10) 0.0106(9) 0.0166(9) 0.0033(8) 0.0003(8) 0.0009(7)
C17 0.0152(9) 0.0070(8) 0.0161(9) 0.0005(7) -0.0031(7) 0.0007(7)
C18 0.0134(9) 0.0117(9) 0.0162(9) 0.0001(7) -0.0014(7) 0.0028(7)
C19 0.0200(10) 0.0234(11) 0.0151(9) -0.0023(8) -0.0002(8) 0.0000(8)
C20 0.0171(9) 0.0105(8) 0.0168(9) -0.0005(8) 0.0040(8) -0.0010(7)
C21 0.0223(10) 0.0156(10) 0.0203(10) 0.0001(8) -0.0054(8) 0.0051(8)
C22 0.0206(10) 0.0117(8) 0.0154(9) 0.0007(8) 0.0046(8) -0.0009(7)
C23 0.0305(12) 0.0182(10) 0.0218(10) 0.0016(9) 0.0044(9) 0.0080(8)
C24 0.0345(12) 0.0121(9) 0.0227(10) -0.0017(9) -0.0021(9) 0.0030(8)

loop_
_atom_type_symbol
_atom_type_description
_atom_type_scat_dispersion_real
_atom_type_scat_dispersion_imag
_atom_type_scat_source
C C 0.0033 0.0016 'International Tables Vol C Tables 4.2.6.8 and 6.1.1.4'
H H 0.0000 0.0000 'International Tables Vol C Tables 4.2.6.8 and 6.1.1.4'
N N 0.0061 0.0033 'International Tables Vol C Tables 4.2.6.8 and 6.1.1.4'

loop_
_geom_angle_atom_site_label_1
_geom_angle_atom_site_label_2
_geom_angle_atom_site_label_3
_geom_angle
C23 N1 C24 110.38(18)
C23 N1 C3 112.55(17)
C24 N1 C3 114.87(16)
C19 N2 C20 112.41(16)
C19 N2 C18 113.96(17)
C20 N2 C18 104.34(15)
C2 C1 C10 114.53(17)
C2 C1 H1A 108.6
C10 C1 H1A 108.6
C2 C1 H1B 108.6
C10 C1 H1B 108.6
H1A C1 H1B 107.6
C3 C2 C1 110.45(17)
C3 C2 H2A 109.6
C1 C2 H2A 109.6
C3 C2 H2B 109.6
C1 C2 H2B 109.6
H2A C2 H2B 108.1
N1 C3 C2 111.37(17)
N1 C3 C4 115.19(17)
C2 C3 C4 109.12(16)
N1 C3 H3A 106.9
C2 C3 H3A 106.9
C4 C3 H3A 106.9
C5 C4 C3 112.22(16)
C5 C4 H4A 109.2
C3 C4 H4A 109.2
C5 C4 H4B 109.2
C3 C4 H4B 109.2
H4A C4 H4B 107.9
C6 C5 C4 120.40(18)
C6 C5 C10 122.92(18)
C4 C5 C10 116.68(16)
C5 C6 C7 125.01(18)
C5 C6 H6A 117.5
C7 C6 H6A 117.5
C6 C7 C8 112.94(16)
C6 C7 H7A 109.0
C8 C7 H7A 109.0
C6 C7 H7B 109.0
C8 C7 H7B 109.0
H7A C7 H7B 107.8
C14 C8 C7 110.66(15)
C14 C8 C9 109.17(15)
C7 C8 C9 109.76(15)
C14 C8 H8A 109.1
C7 C8 H8A 109.1
C9 C8 H8A 109.1
C8 C9 C11 112.35(15)
C8 C9 C10 111.99(16)
C11 C9 C10 113.03(16)
C8 C9 H9A 106.3
C11 C9 H9A 106.3
C10 C9 H9A 106.3
C5 C10 C1 108.91(15)
C5 C10 C22 108.48(15)
C1 C10 C22 109.53(16)
C5 C10 C9 109.73(16)
C1 C10 C9 108.67(16)
C22 C10 C9 111.49(15)
C12 C11 C9 113.48(16)
C12 C11 H11A 108.9
C9 C11 H11A 108.9
C12 C11 H11B 108.9
C9 C11 H11B 108.9
H11A C11 H11B 107.7
C13 C12 C11 109.12(16)
C13 C12 H12A 109.9
C11 C12 H12A 109.9
C13 C12 H12B 109.9
C11 C12 H12B 109.9
H12A C12 H12B 108.3
C12 C13 C14 107.69(15)
C12 C13 C20 110.76(16)
C14 C13 C20 114.42(16)
C12 C13 C17 118.20(16)
C14 C13 C17 103.40(15)
C20 C13 C17 102.40(15)
C15 C14 C8 120.00(16)
C15 C14 C13 103.61(15)
C8 C14 C13 114.35(15)
C15 C14 H14A 106.0
C8 C14 H14A 106.0
C13 C14 H14A 106.0
C14 C15 C16 101.81(16)
C14 C15 H15A 111.4
C16 C15 H15A 111.4
C14 C15 H15B 111.4
C16 C15 H15B 111.4
H15A C15 H15B 109.3
C15 C16 C17 106.51(15)
C15 C16 H16A 110.4
C17 C16 H16A 110.4
C15 C16 H16B 110.4
C17 C16 H16B 110.4
H16A C16 H16B 108.6
C18 C17 C16 113.29(16)
C18 C17 C13 103.72(15)
C16 C17 C13 104.89(16)
C18 C17 H17A 111.5
C16 C17 H17A 111.5
C13 C17 H17A 111.5
N2 C18 C21 112.33(16)
N2 C18 C17 101.25(15)
C21 C18 C17 117.07(17)
N2 C18 H18A 108.6
C21 C18 H18A 108.6
C17 C18 H18A 108.6
N2 C19 H19A 109.5
N2 C19 H19B 109.5
H19A C19 H19B 109.5
N2 C19 H19C 109.5
H19A C19 H19C 109.5
H19B C19 H19C 109.5
N2 C20 C13 106.33(15)
N2 C20 H20A 110.5
C13 C20 H20A 110.5
N2 C20 H20B 110.5
C13 C20 H20B 110.5
H20A C20 H20B 108.7
C18 C21 H21A 109.5
C18 C21 H21B 109.5
H21A C21 H21B 109.5
C18 C21 H21C 109.5
H21A C21 H21C 109.5
H21B C21 H21C 109.5
C10 C22 H22A 109.5
C10 C22 H22B 109.5
H22A C22 H22B 109.5
C10 C22 H22C 109.5
H22A C22 H22C 109.5
H22B C22 H22C 109.5
N1 C23 H23A 109.5
N1 C23 H23B 109.5
H23A C23 H23B 109.5
N1 C23 H23C 109.5
H23A C23 H23C 109.5
H23B C23 H23C 109.5
N1 C24 H24A 109.5
N1 C24 H24B 109.5
H24A C24 H24B 109.5
N1 C24 H24C 109.5
H24A C24 H24C 109.5
H24B C24 H24C 109.5

loop_
_geom_bond_atom_site_label_1
_geom_bond_atom_site_label_2
_geom_bond_distance
_geom_bond_publ_flag
N1 C23 1.455(3) no
N1 C24 1.458(3) no
N1 C3 1.478(2) no
N2 C19 1.455(3) no
N2 C20 1.465(3) no
N2 C18 1.466(3) no
C1 C2 1.533(3) no
C1 C10 1.547(3) no
C1 H1A 0.9700 no
C1 H1B 0.9700 no
C2 C3 1.521(3) no
C2 H2A 0.9700 no
C2 H2B 0.9700 no
C3 C4 1.541(3) no
C3 H3A 0.9800 no
C4 C5 1.519(3) no
C4 H4A 0.9700 no
C4 H4B 0.9700 no
C5 C6 1.333(3) no
C5 C10 1.529(3) no
C6 C7 1.501(3) no
C6 H6A 0.9300 no
C7 C8 1.529(3) no
C7 H7A 0.9700 no
C7 H7B 0.9700 no
C8 C14 1.528(3) no
C8 C9 1.543(3) no
C8 H8A 0.9800 no
C9 C11 1.543(3) no
C9 C10 1.558(3) no
C9 H9A 0.9800 no
C10 C22 1.549(3) no
C11 C12 1.541(3) no
C11 H11A 0.9700 no
C11 H11B 0.9700 no
C12 C13 1.525(3) no
C12 H12A 0.9700 no
C12 H12B 0.9700 no
C13 C14 1.537(3) no
C13 C20 1.554(3) no
C13 C17 1.563(3) no
C14 C15 1.524(3) no
C14 H14A 0.9800 no
C15 C16 1.535(3) no
C15 H15A 0.9700 no
C15 H15B 0.9700 no
C16 C17 1.559(3) no
C16 H16A 0.9700 no
C16 H16B 0.9700 no
C17 C18 1.529(3) no
C17 H17A 0.9800 no
C18 C21 1.523(3) no
C18 H18A 0.9800 no
C19 H19A 0.9600 no
C19 H19B 0.9600 no
C19 H19C 0.9600 no
C20 H20A 0.9700 no
C20 H20B 0.9700 no
C21 H21A 0.9600 no
C21 H21B 0.9600 no
C21 H21C 0.9600 no
C22 H22A 0.9600 no
C22 H22B 0.9600 no
C22 H22C 0.9600 no
C23 H23A 0.9600 no
C23 H23B 0.9600 no
C23 H23C 0.9600 no
C24 H24A 0.9600 no
C24 H24B 0.9600 no
C24 H24C 0.9600 no

loop_
_geom_torsion_atom_site_label_1
_geom_torsion_atom_site_label_2
_geom_torsion_atom_site_label_3
_geom_torsion_atom_site_label_4
_geom_torsion
C10 C1 C2 C3 -58.0(2)
C23 N1 C3 C2 165.95(18)
C24 N1 C3 C2 -66.6(2)
C23 N1 C3 C4 -69.1(2)
C24 N1 C3 C4 58.3(2)
C1 C2 C3 N1 -173.11(16)
C1 C2 C3 C4 58.6(2)
N1 C3 C4 C5 178.69(15)
C2 C3 C4 C5 -55.2(2)
C3 C4 C5 C6 -129.52(19)
C3 C4 C5 C10 50.8(2)
C4 C5 C6 C7 -177.33(17)
C10 C5 C6 C7 2.4(3)
C5 C6 C7 C8 11.1(3)
C6 C7 C8 C14 -162.15(16)
C6 C7 C8 C9 -41.6(2)
C14 C8 C9 C11 -48.7(2)
C7 C8 C9 C11 -170.16(15)
C14 C8 C9 C10 -177.18(15)
C7 C8 C9 C10 61.4(2)
C6 C5 C10 C1 134.57(19)
C4 C5 C10 C1 -45.7(2)
C6 C5 C10 C22 -106.3(2)
C4 C5 C10 C22 73.4(2)
C6 C5 C10 C9 15.7(2)
C4 C5 C10 C9 -164.58(16)
C2 C1 C10 C5 49.1(2)
C2 C1 C10 C22 -69.4(2)
C2 C1 C10 C9 168.55(17)
C8 C9 C10 C5 -47.1(2)
C11 C9 C10 C5 -175.22(15)
C8 C9 C10 C1 -166.09(15)
C11 C9 C10 C1 65.8(2)
C8 C9 C10 C22 73.1(2)
C11 C9 C10 C22 -55.0(2)
C8 C9 C11 C12 51.7(2)
C10 C9 C11 C12 179.59(17)
C9 C11 C12 C13 -56.9(2)
C11 C12 C13 C14 59.3(2)
C11 C12 C13 C20 -66.5(2)
C11 C12 C13 C17 175.91(17)
C7 C8 C14 C15 -59.3(2)
C9 C8 C14 C15 179.75(16)
C7 C8 C14 C13 176.63(15)
C9 C8 C14 C13 55.7(2)
C12 C13 C14 C15 165.73(15)
C20 C13 C14 C15 -70.66(19)
C17 C13 C14 C15 39.87(18)
C12 C13 C14 C8 -61.9(2)
C20 C13 C14 C8 61.7(2)
C17 C13 C14 C8 172.26(15)
C8 C14 C15 C16 -173.52(16)
C13 C14 C15 C16 -44.50(18)
C14 C15 C16 C17 31.96(19)
C15 C16 C17 C18 104.67(18)
C15 C16 C17 C13 -7.77(19)
C12 C13 C17 C18 102.76(19)
C14 C13 C17 C18 -138.40(16)
C20 C13 C17 C18 -19.2(2)
C12 C13 C17 C16 -138.15(18)
C14 C13 C17 C16 -19.32(18)
C20 C13 C17 C16 99.87(17)
C19 N2 C18 C21 64.1(2)
C20 N2 C18 C21 -172.98(17)
C19 N2 C18 C17 -170.26(17)
C20 N2 C18 C17 -47.29(18)
C16 C17 C18 N2 -72.50(19)
C13 C17 C18 N2 40.64(19)
C16 C17 C18 C21 50.0(2)
C13 C17 C18 C21 163.11(17)
C19 N2 C20 C13 159.37(17)
C18 N2 C20 C13 35.4(2)
C12 C13 C20 N2 -135.88(16)
C14 C13 C20 N2 102.18(18)
C17 C13 C20 N2 -9.0(2)

loop_
_cod_related_entry_id
_cod_related_entry_database
_cod_related_entry_code
1 ChemSpider 389885
